data_7208449
loop_
_publ_author_name
'Minkov, Vasily S.'
'Boldyreva, Elena V.'
'Drebushchak, Tatiana N.'
'G\"orbitz, Carl Henrik'

_publ_section_title
;
 Stabilizing structures of cysteine-containing crystals with respect to
 variations of temperature and pressure by immobilizing amino acid side
 chains
;
_journal_issue 18
_journal_name_full CrystEngComm
_journal_page_first 5943
_journal_paper_doi 10.1039/c2ce25241d
_journal_volume 14
_journal_year 2012
_chemical_absolute_configuration rmad
_chemical_formula_moiety 'C3 H8 N O2 S, 0.5(C2 O4)'
_chemical_formula_sum 'C4 H8 N O4 S'
_chemical_formula_weight 166.18
_chemical_name_common 'DL-cysteinium oxalate'
_space_group_IT_number 2
_symmetry_cell_setting triclinic
_symmetry_Int_Tables_number 2
_symmetry_space_group_name_Hall '-P 1'
_symmetry_space_group_name_H-M 'P -1'
_atom_sites_solution_hydrogens geom
_atom_sites_solution_primary direct
_atom_sites_solution_secondary difmap
_audit_creation_method SHELXL-97
_cell_angle_alpha 86.895(4)
_cell_angle_beta 76.869(4)
_cell_angle_gamma 70.160(5)
_cell_formula_units_Z 2
_cell_length_a 5.2705(3)
_cell_length_b 6.6419(4)
_cell_length_c 10.4243(5)
_cell_measurement_temperature 275(2)
_cell_volume 334.17(3)
_computing_structure_refinement 'SHELXL-97 (Sheldrick, 1997)'
_computing_structure_solution 'SHELXS-97 (Sheldrick, 1990)'
_diffrn_ambient_temperature 275(2)
_diffrn_measured_fraction_theta_full 0.997
_diffrn_measured_fraction_theta_max 0.997
_diffrn_radiation_monochromator graphite
_diffrn_radiation_probe x-ray
_diffrn_radiation_source 'fine-focus sealed tube'
_diffrn_radiation_type MoK\a
_diffrn_radiation_wavelength 0.71073
_diffrn_reflns_av_R_equivalents 0.0205
_diffrn_reflns_av_sigmaI/netI 0.0227
_diffrn_reflns_limit_h_max 7
_diffrn_reflns_limit_h_min -7
_diffrn_reflns_limit_k_max 9
_diffrn_reflns_limit_k_min -9
_diffrn_reflns_limit_l_max 15
_diffrn_reflns_limit_l_min -15
_diffrn_reflns_number 5553
_diffrn_reflns_theta_full 31.00
_diffrn_reflns_theta_max 31.00
_diffrn_reflns_theta_min 3.26
_exptl_absorpt_coefficient_mu 0.438
_exptl_absorpt_correction_T_max 0.9136
_exptl_absorpt_correction_T_min 0.8511
_exptl_absorpt_correction_type psi-scan
_exptl_absorpt_process_details 'X-RED (Stoe & Cie, 1997)'
_exptl_crystal_colour colorless
_exptl_crystal_density_diffrn 1.652
_exptl_crystal_density_method 'not measured'
_exptl_crystal_description prism
_exptl_crystal_F_000 174
_exptl_crystal_size_max 0.38
_exptl_crystal_size_mid 0.29
_exptl_crystal_size_min 0.21
_refine_diff_density_max 0.468
_refine_diff_density_min -0.441
_refine_diff_density_rms 0.056
_refine_ls_extinction_method none
_refine_ls_goodness_of_fit_ref 1.069
_refine_ls_hydrogen_treatment mixed
_refine_ls_matrix_type full
_refine_ls_number_parameters 96
_refine_ls_number_reflns 2119
_refine_ls_number_restraints 1
_refine_ls_restrained_S_all 1.070
_refine_ls_R_factor_all 0.0421
_refine_ls_R_factor_gt 0.0351
_refine_ls_shift/su_max 0.000
_refine_ls_shift/su_mean 0.000
_refine_ls_structure_factor_coef Fsqd
_refine_ls_weighting_details 'calc w=1/[\s^2^(Fo^2^)+(0.0549P)^2^+0.0827P] where P=(Fo^2^+2Fc^2^)/3'
_refine_ls_weighting_scheme calc
_refine_ls_wR_factor_gt 0.1012
_refine_ls_wR_factor_ref 0.1041
_reflns_number_gt 1764
_reflns_number_total 2119
_reflns_threshold_expression >2sigma(I)
_cod_data_source_file c2ce25241d.txt
_cod_data_source_block DL-cys_ox_21_275K
_cod_original_cell_volume 334.18(3)
_cod_database_code 7208449

loop_
_symmetry_equiv_pos_as_xyz
'x, y, z'
'-x, -y, -z'

loop_
_atom_site_label
_atom_site_type_symbol
_atom_site_fract_x
_atom_site_fract_y
_atom_site_fract_z
_atom_site_U_iso_or_equiv
_atom_site_adp_type
_atom_site_occupancy
_atom_site_symmetry_multiplicity
_atom_site_calc_flag
_atom_site_refinement_flags
C3 C 0.6684(2) 1.1110(2) 0.24447(12) 0.0221(2) Uani 1 1 d .
C2 C 0.9491(2) 0.9866(2) 0.27558(12) 0.0214(2) Uani 1 1 d .
H2 H 1.0043 1.0846 0.3213 0.026 Uiso 1 1 calc R
C1 C 0.9331(3) 0.8014(2) 0.36590(14) 0.0298(3) Uani 1 1 d .
H11 H 0.8810 0.7017 0.3216 0.036 Uiso 1 1 calc R
H12 H 0.7903 0.8559 0.4449 0.036 Uiso 1 1 calc R
C4 C 1.1333(2) 0.41431(18) 0.01391(12) 0.0197(2) Uani 1 1 d .
N1 N 1.1617(2) 0.90899(17) 0.15152(10) 0.0219(2) Uani 1 1 d .
H3N H 1.3286 0.8565 0.1698 0.026 Uiso 1 1 calc R
H1N H 1.1562 1.0173 0.0968 0.026 Uiso 1 1 calc R
H2N H 1.1276 0.8068 0.1138 0.026 Uiso 1 1 calc R
O1 O 0.68674(18) 1.22695(16) 0.14027(9) 0.0283(2) Uani 1 1 d .
H1O H 0.5311 1.2951 0.1299 0.034 Uiso 1 1 calc R
O2 O 0.4547(2) 1.10431(19) 0.31512(12) 0.0379(3) Uani 1 1 d .
O3 O 1.2368(2) 0.47029(15) 0.09788(10) 0.0288(2) Uani 1 1 d .
O4 O 1.22350(19) 0.23839(14) -0.04549(10) 0.0265(2) Uani 1 1 d .
S1 S 1.25896(9) 0.66018(7) 0.41232(4) 0.04036(14) Uani 1 1 d D
H1S H 1.274(4) 0.484(3) 0.395(2) 0.048 Uiso 1 1 d D

loop_
_atom_site_aniso_label
_atom_site_aniso_U_11
_atom_site_aniso_U_22
_atom_site_aniso_U_33
_atom_site_aniso_U_23
_atom_site_aniso_U_13
_atom_site_aniso_U_12
C3 0.0178(5) 0.0212(5) 0.0250(5) -0.0005(4) -0.0051(4) -0.0031(4)
C2 0.0182(5) 0.0233(5) 0.0208(5) 0.0007(4) -0.0047(4) -0.0043(4)
C1 0.0260(6) 0.0317(7) 0.0284(6) 0.0098(5) -0.0068(5) -0.0064(5)
C4 0.0157(4) 0.0176(5) 0.0244(5) 0.0042(4) -0.0053(4) -0.0037(4)
N1 0.0179(4) 0.0214(5) 0.0243(5) 0.0015(4) -0.0044(4) -0.0044(4)
O1 0.0179(4) 0.0309(5) 0.0309(5) 0.0093(4) -0.0069(4) -0.0018(4)
O2 0.0207(4) 0.0452(6) 0.0427(6) 0.0128(5) -0.0033(4) -0.0088(4)
O3 0.0251(4) 0.0248(5) 0.0348(5) -0.0021(4) -0.0157(4) -0.0001(4)
O4 0.0223(4) 0.0190(4) 0.0353(5) -0.0021(4) -0.0084(4) -0.0014(3)
S1 0.0392(2) 0.0387(2) 0.0418(2) 0.01287(16) -0.02114(17) -0.00525(17)

loop_
_atom_type_symbol
_atom_type_description
_atom_type_scat_dispersion_real
_atom_type_scat_dispersion_imag
_atom_type_scat_source
C C 0.0033 0.0016 'International Tables Vol C Tables 4.2.6.8 and 6.1.1.4'
H H 0.0000 0.0000 'International Tables Vol C Tables 4.2.6.8 and 6.1.1.4'
N N 0.0061 0.0033 'International Tables Vol C Tables 4.2.6.8 and 6.1.1.4'
O O 0.0106 0.0060 'International Tables Vol C Tables 4.2.6.8 and 6.1.1.4'
S S 0.1246 0.1234 'International Tables Vol C Tables 4.2.6.8 and 6.1.1.4'

loop_
_geom_angle_atom_site_label_1
_geom_angle_atom_site_label_2
_geom_angle_atom_site_label_3
_geom_angle
_geom_angle_site_symmetry_3
O2 C3 O1 125.32(12) .
O2 C3 C2 121.48(12) .
O1 C3 C2 113.15(10) .
N1 C2 C1 110.85(10) .
N1 C2 C3 110.27(9) .
C1 C2 C3 111.42(10) .
N1 C2 H2 108.1 .
C1 C2 H2 108.1 .
C3 C2 H2 108.1 .
C2 C1 S1 112.37(9) .
C2 C1 H11 109.1 .
S1 C1 H11 109.1 .
C2 C1 H12 109.1 .
S1 C1 H12 109.1 .
H11 C1 H12 107.9 .
O4 C4 O3 126.11(11) .
O4 C4 C4 118.83(13) 2_765
O3 C4 C4 115.06(13) 2_765
C2 N1 H3N 109.5 .
C2 N1 H1N 109.5 .
H3N N1 H1N 109.5 .
C2 N1 H2N 109.5 .
H3N N1 H2N 109.5 .
H1N N1 H2N 109.5 .
C3 O1 H1O 109.5 .
C1 S1 H1S 99.7(10) .

loop_
_geom_bond_atom_site_label_1
_geom_bond_atom_site_label_2
_geom_bond_distance
_geom_bond_site_symmetry_2
C3 O2 1.2112(15) .
C3 O1 1.3016(15) .
C3 C2 1.5282(16) .
C2 N1 1.4886(15) .
C2 C1 1.5220(19) .
C2 H2 0.9800 .
C1 S1 1.8162(14) .
C1 H11 0.9700 .
C1 H12 0.9700 .
C4 O4 1.2419(14) .
C4 O3 1.2616(15) .
C4 C4 1.555(2) 2_765
N1 H3N 0.8900 .
N1 H1N 0.8900 .
N1 H2N 0.8900 .
O1 H1O 0.8200 .
S1 H1S 1.168(15) .

loop_
_geom_hbond_atom_site_label_D
_geom_hbond_atom_site_label_H
_geom_hbond_atom_site_label_A
_geom_hbond_distance_DH
_geom_hbond_distance_HA
_geom_hbond_distance_DA
_geom_hbond_angle_DHA
_geom_hbond_site_symmetry_A
N1 H1N O4 0.89 2.09 2.9669(15) 169.0 1_565
N1 H3N O4 0.89 2.31 3.0025(14) 134.6 2_865
N1 H2N O3 0.89 2.12 2.8729(14) 142.4 .
N1 H2N O1 0.89 2.60 3.0675(14) 113.7 2_775
N1 H2N O4 0.89 2.24 2.9645(14) 138.3 2_765
O1 H1O O3 0.82 1.69 2.4958(13) 169.4 1_465
S1 H1S O2 1.168(15) 2.489(16) 3.6148(14) 161.4(15) 1_645
N1 H3N O2 0.89 2.63 3.1258(16) 116.2 1_655
C2 H2 O2 0.98 2.41 3.1351(16) 130.6 1_655
C1 H12 O2 0.97 2.52 3.4488(18) 159.5 2_676

loop_
_geom_torsion_atom_site_label_1
_geom_torsion_atom_site_label_2
_geom_torsion_atom_site_label_3
_geom_torsion_atom_site_label_4
_geom_torsion
O2 C3 C2 N1 145.21(13)
O1 C3 C2 N1 -37.43(14)
O2 C3 C2 C1 21.67(17)
O1 C3 C2 C1 -160.97(11)
N1 C2 C1 S1 60.16(13)
C3 C2 C1 S1 -176.63(9)
